data_4321567
loop_
_publ_author_name
'Tiina Maaninen'
'Tristram Chivers'
'Risto Laitinen'
'Gabriele Schatte'
'Maija Nissinen'

_publ_section_title
;
 Selenium Imides: 77Se NMR Investigations of the SeCl2-tBuNH2 Reaction and
 X-ray Structures of Se3(NtBu)3, tBuNSe(\m-NtBu)2SO2, and
 tBuNSe(\m-NtBu)2SeO
;
_journal_name_full 'Inorganic Chemistry'
_journal_page_first 5341
_journal_page_last 5347
_journal_paper_doi 10.1021/ic000598b
_journal_volume 39
_journal_year 2000
_chemical_formula_sum 'C12 H27 N3 O2 S Se'
_chemical_formula_weight 356.38
_chemical_name_systematic
; 
 ? 
;
_space_group_IT_number 14
_symmetry_cell_setting monoclinic
_symmetry_space_group_name_Hall '-P 2ybc'
_symmetry_space_group_name_H-M 'P 1 21/c 1'
_atom_sites_solution_hydrogens geom
_atom_sites_solution_primary direct
_atom_sites_solution_secondary difmap
_audit_creation_method SHELXL-97
_cell_angle_alpha 90.00
_cell_angle_beta 115.56(3)
_cell_angle_gamma 90.00
_cell_formula_units_Z 8
_cell_length_a 18.669(4)
_cell_length_b 12.329(2)
_cell_length_c 16.463(3)
_cell_measurement_temperature 293(2)
_cell_volume 3418.4(14)
_computing_structure_refinement 'SHELXL-97 (Sheldrick, 1997)'
_computing_structure_solution 'SHELXS-97 (Sheldrick, 1990)'
_diffrn_ambient_temperature 293(2)
_diffrn_measured_fraction_theta_full 0.952
_diffrn_measured_fraction_theta_max 0.952
_diffrn_radiation_monochromator graphite
_diffrn_radiation_source 'fine-focus sealed tube'
_diffrn_radiation_type MoK\a
_diffrn_radiation_wavelength 0.71073
_diffrn_reflns_av_R_equivalents 0.0000
_diffrn_reflns_av_sigmaI/netI 0.0635
_diffrn_reflns_limit_h_max 22
_diffrn_reflns_limit_h_min -24
_diffrn_reflns_limit_k_max 0
_diffrn_reflns_limit_k_min -16
_diffrn_reflns_limit_l_max 21
_diffrn_reflns_limit_l_min 0
_diffrn_reflns_number 8113
_diffrn_reflns_theta_full 27.87
_diffrn_reflns_theta_max 27.87
_diffrn_reflns_theta_min 2.93
_exptl_absorpt_coefficient_mu 2.322
_exptl_crystal_colour 'pale yellow'
_exptl_crystal_density_diffrn 1.385
_exptl_crystal_density_method 'not measured'
_exptl_crystal_description block
_exptl_crystal_F_000 1488
_exptl_crystal_size_max 0.25
_exptl_crystal_size_mid 0.2
_exptl_crystal_size_min 0.2
_refine_diff_density_max 0.448
_refine_diff_density_min -0.621
_refine_diff_density_rms 0.091
_refine_ls_extinction_method none
_refine_ls_goodness_of_fit_ref 1.014
_refine_ls_hydrogen_treatment mixed
_refine_ls_matrix_type full
_refine_ls_number_parameters 361
_refine_ls_number_reflns 8113
_refine_ls_number_restraints 0
_refine_ls_restrained_S_all 1.014
_refine_ls_R_factor_all 0.0703
_refine_ls_R_factor_gt 0.0416
_refine_ls_shift/su_max 0.001
_refine_ls_shift/su_mean 0.000
_refine_ls_structure_factor_coef Fsqd
_refine_ls_weighting_details 'w=1/[\s^2^(Fo^2^)+(0.0343P)^2^+2.1079P] where P=(Fo^2^+2Fc^2^)/3'
_refine_ls_weighting_scheme calc
_refine_ls_wR_factor_gt 0.0805
_refine_ls_wR_factor_ref 0.0902
_reflns_number_gt 6169
_reflns_number_total 8113
_reflns_threshold_expression >2sigma(I)
_cod_data_source_file ic000598b_2.cif
_cod_data_source_block 7
_cod_depositor_comments
;
The following automatic conversions were performed:

'_refine_ls_weighting_scheme' value 'calc
w=1/[\s^2^(Fo^2^)+(0.0343P)^2^+2.1079P] where P=(Fo^2^+2Fc^2^)/3' was
changed to 'calc'. New tag '_refine_ls_weighting_details' was
created. The value of the new tag was set to
'w=1/[\s^2^(Fo^2^)+(0.0343P)^2^+2.1079P] where P=(Fo^2^+2Fc^2^)/3'.

Automatic conversion script
Id: cif_fix_values 3143 2015-03-26 13:38:13Z robertas 
;
_cod_original_cell_volume 3418.4(11)
_cod_database_code 4321567

loop_
_symmetry_equiv_pos_as_xyz
'x, y, z'
'-x, y+1/2, -z+1/2'
'-x, -y, -z'
'x, -y-1/2, z-1/2'

loop_
_atom_site_label
_atom_site_type_symbol
_atom_site_fract_x
_atom_site_fract_y
_atom_site_fract_z
_atom_site_U_iso_or_equiv
_atom_site_adp_type
_atom_site_occupancy
_atom_site_calc_flag
_atom_site_refinement_flags
_atom_site_disorder_assembly
_atom_site_disorder_group
Se1 Se 0.301592(16) 0.77275(2) 0.281813(18) 0.02083(8) Uani 1 d . . .
Se2 Se 0.198845(16) 0.49110(2) 0.238170(18) 0.02131(8) Uani 1 d . . .
S1 S 0.39761(4) 0.93534(5) 0.27706(5) 0.02787(17) Uani 1 d . . .
S2 S 0.11467(4) 0.30737(6) 0.22513(5) 0.02767(17) Uani 1 d . . .
O1 O 0.47168(13) 0.95161(17) 0.35486(15) 0.0414(6) Uani 1 d . . .
O2 O 0.38313(14) 1.00818(16) 0.20387(16) 0.0406(6) Uani 1 d . . .
O3 O 0.04309(13) 0.29048(17) 0.14428(15) 0.0399(5) Uani 1 d . . .
O4 O 0.13352(14) 0.22352(16) 0.29146(16) 0.0417(6) Uani 1 d . . .
N1 N 0.21496(14) 0.74028(17) 0.19727(15) 0.0226(5) Uani 1 d . . .
N2 N 0.31996(14) 0.92915(17) 0.29938(15) 0.0235(5) Uani 1 d . . .
N3 N 0.38227(14) 0.80855(17) 0.24143(16) 0.0244(5) Uani 1 d . . .
N4 N 0.28150(14) 0.52545(17) 0.32789(15) 0.0228(5) Uani 1 d . . .
N5 N 0.19293(14) 0.33674(17) 0.20716(15) 0.0244(5) Uani 1 d . . .
N6 N 0.11985(14) 0.42714(17) 0.26993(16) 0.0251(5) Uani 1 d . . .
C1 C 0.17428(17) 0.7836(2) 0.10427(18) 0.0269(6) Uani 1 d . . .
C11 C 0.1721(2) 0.9067(2) 0.1016(2) 0.0401(8) Uani 1 d . . .
H11A H 0.1529 0.9332 0.1434 0.060 Uiso 1 calc R . .
H11B H 0.1375 0.9305 0.0420 0.060 Uiso 1 calc R . .
H11C H 0.2247 0.9341 0.1179 0.060 Uiso 1 calc R . .
C12 C 0.0894(2) 0.7396(3) 0.0694(2) 0.0455(9) Uani 1 d . . .
H12A H 0.0905 0.6618 0.0673 0.068 Uiso 1 calc R . .
H12B H 0.0580 0.7674 0.0101 0.068 Uiso 1 calc R . .
H12C H 0.0666 0.7619 0.1090 0.068 Uiso 1 calc R . .
C13 C 0.2132(2) 0.7390(3) 0.0470(2) 0.0448(9) Uani 1 d . . .
H13A H 0.2655 0.7692 0.0670 0.067 Uiso 1 calc R . .
H13B H 0.1819 0.7580 -0.0149 0.067 Uiso 1 calc R . .
H13C H 0.2169 0.6614 0.0527 0.067 Uiso 1 calc R . .
C2 C 0.3171(2) 0.9819(2) 0.3805(2) 0.0323(7) Uani 1 d . . .
C21 C 0.2310(2) 0.9727(3) 0.3655(2) 0.0446(9) Uani 1 d . . .
H21A H 0.1976 1.0119 0.3121 0.067 Uiso 1 calc R . .
H21B H 0.2254 1.0027 0.4163 0.067 Uiso 1 calc R . .
H21C H 0.2155 0.8978 0.3587 0.067 Uiso 1 calc R . .
C22 C 0.3402(2) 1.1009(2) 0.3820(2) 0.0446(9) Uani 1 d . . .
H22A H 0.3948 1.1057 0.3925 0.067 Uiso 1 calc R . .
H22B H 0.3330 1.1379 0.4293 0.067 Uiso 1 calc R . .
H22C H 0.3072 1.1338 0.3252 0.067 Uiso 1 calc R . .
C23 C 0.3723(2) 0.9253(3) 0.4679(2) 0.0491(10) Uani 1 d . . .
H23A H 0.3554 0.8516 0.4670 0.074 Uiso 1 calc R . .
H23B H 0.3705 0.9626 0.5182 0.074 Uiso 1 calc R . .
H23C H 0.4256 0.9263 0.4734 0.074 Uiso 1 calc R . .
C3 C 0.44742(17) 0.7299(2) 0.2517(2) 0.0274(6) Uani 1 d . . .
C31 C 0.40633(19) 0.6234(2) 0.2104(2) 0.0376(8) Uani 1 d . . .
H31A H 0.3802 0.5954 0.2450 0.056 Uiso 1 calc R . .
H31B H 0.4451 0.5720 0.2107 0.056 Uiso 1 calc R . .
H31C H 0.3678 0.6358 0.1496 0.056 Uiso 1 calc R . .
C32 C 0.4901(2) 0.7756(3) 0.1984(2) 0.0421(8) Uani 1 d . . .
H32A H 0.4524 0.7875 0.1371 0.063 Uiso 1 calc R . .
H32B H 0.5297 0.7250 0.1998 0.063 Uiso 1 calc R . .
H32C H 0.5150 0.8431 0.2246 0.063 Uiso 1 calc R . .
C33 C 0.5058(2) 0.7105(3) 0.3494(2) 0.0416(8) Uani 1 d . . .
H33A H 0.5342 0.7763 0.3746 0.062 Uiso 1 calc R . .
H33B H 0.5427 0.6548 0.3522 0.062 Uiso 1 calc R . .
H33C H 0.4773 0.6882 0.3832 0.062 Uiso 1 calc R . .
C4 C 0.32874(17) 0.4676(2) 0.41352(18) 0.0238(6) Uani 1 d . . .
C41 C 0.28039(19) 0.4002(3) 0.4488(2) 0.0419(8) Uani 1 d . . .
H41A H 0.2402 0.4447 0.4535 0.063 Uiso 1 calc R . .
H41B H 0.3146 0.3719 0.5071 0.063 Uiso 1 calc R . .
H41C H 0.2558 0.3412 0.4082 0.063 Uiso 1 calc R . .
C42 C 0.3884(2) 0.3962(3) 0.3983(2) 0.0408(8) Uani 1 d . . .
H42A H 0.3606 0.3412 0.3548 0.061 Uiso 1 calc R . .
H42B H 0.4232 0.3625 0.4541 0.061 Uiso 1 calc R . .
H42C H 0.4191 0.4398 0.3766 0.061 Uiso 1 calc R . .
C43 C 0.3721(2) 0.5567(3) 0.4809(2) 0.0418(8) Uani 1 d . . .
H43A H 0.4043 0.5977 0.4596 0.063 Uiso 1 calc R . .
H43B H 0.4053 0.5247 0.5380 0.063 Uiso 1 calc R . .
H43C H 0.3341 0.6039 0.4876 0.063 Uiso 1 calc R . .
C5 C 0.19924(18) 0.3042(2) 0.12234(19) 0.0291(7) Uani 1 d . . .
C51 C 0.1401(2) 0.3645(3) 0.0394(2) 0.0415(8) Uani 1 d . . .
H51A H 0.0871 0.3513 0.0325 0.062 Uiso 1 calc R . .
H51B H 0.1451 0.3392 -0.0131 0.062 Uiso 1 calc R . .
H51C H 0.1511 0.4409 0.0467 0.062 Uiso 1 calc R . .
C52 C 0.2837(2) 0.3311(3) 0.1383(2) 0.0477(9) Uani 1 d . . .
H52A H 0.2933 0.4071 0.1507 0.072 Uiso 1 calc R . .
H52B H 0.2910 0.3130 0.0856 0.072 Uiso 1 calc R . .
H52C H 0.3204 0.2901 0.1887 0.072 Uiso 1 calc R . .
C53 C 0.1855(2) 0.1816(2) 0.1105(2) 0.0456(9) Uani 1 d . . .
H53A H 0.2228 0.1449 0.1632 0.068 Uiso 1 calc R . .
H53B H 0.1926 0.1579 0.0589 0.068 Uiso 1 calc R . .
H53C H 0.1324 0.1651 0.1019 0.068 Uiso 1 calc R . .
C6 C 0.05109(18) 0.4899(2) 0.2696(2) 0.0330(7) Uani 1 d . . .
C61 C -0.0098(2) 0.5186(3) 0.1749(2) 0.0489(9) Uani 1 d . . .
H61A H 0.0161 0.5552 0.1435 0.073 Uiso 1 calc R . .
H61B H -0.0496 0.5653 0.1784 0.073 Uiso 1 calc R . .
H61C H -0.0344 0.4535 0.1431 0.073 Uiso 1 calc R . .
C62 C 0.0861(2) 0.5938(3) 0.3220(2) 0.0505(10) Uani 1 d . . .
H62A H 0.1264 0.5757 0.3808 0.076 Uiso 1 calc R . .
H62B H 0.0450 0.6349 0.3279 0.076 Uiso 1 calc R . .
H62C H 0.1092 0.6361 0.2904 0.076 Uiso 1 calc R . .
C63 C 0.0132(3) 0.4213(3) 0.3174(3) 0.0650(12) Uani 1 d . . .
H63A H -0.0068 0.3553 0.2844 0.097 Uiso 1 calc R . .
H63B H -0.0297 0.4609 0.3209 0.097 Uiso 1 calc R . .
H63C H 0.0522 0.4044 0.3771 0.097 Uiso 1 calc R . .

loop_
_atom_site_aniso_label
_atom_site_aniso_U_11
_atom_site_aniso_U_22
_atom_site_aniso_U_33
_atom_site_aniso_U_23
_atom_site_aniso_U_13
_atom_site_aniso_U_12
Se1 0.01985(16) 0.01986(14) 0.02092(15) 0.00054(10) 0.00704(12) -0.00293(10)
Se2 0.02007(16) 0.01917(14) 0.02149(15) 0.00034(10) 0.00596(12) -0.00232(10)
S1 0.0264(4) 0.0247(4) 0.0332(4) -0.0014(3) 0.0135(3) -0.0071(3)
S2 0.0257(4) 0.0251(4) 0.0324(4) -0.0025(3) 0.0127(3) -0.0071(3)
O1 0.0284(13) 0.0415(13) 0.0480(14) -0.0111(10) 0.0104(11) -0.0161(10)
O2 0.0511(15) 0.0310(11) 0.0496(14) 0.0065(10) 0.0309(13) -0.0071(10)
O3 0.0275(13) 0.0477(13) 0.0403(13) -0.0145(10) 0.0108(11) -0.0169(10)
O4 0.0522(16) 0.0281(11) 0.0502(14) 0.0098(10) 0.0272(13) -0.0059(10)
N1 0.0209(13) 0.0225(12) 0.0208(12) -0.0025(9) 0.0056(10) -0.0040(9)
N2 0.0254(14) 0.0210(12) 0.0250(13) -0.0027(9) 0.0119(11) -0.0037(9)
N3 0.0206(13) 0.0240(12) 0.0297(13) -0.0014(9) 0.0120(11) -0.0030(10)
N4 0.0205(13) 0.0219(12) 0.0220(12) 0.0004(9) 0.0053(10) -0.0037(9)
N5 0.0243(14) 0.0221(12) 0.0270(13) -0.0020(9) 0.0112(11) -0.0031(10)
N6 0.0183(13) 0.0250(12) 0.0311(14) -0.0026(10) 0.0098(11) -0.0018(10)
C1 0.0247(16) 0.0266(15) 0.0215(15) 0.0011(11) 0.0026(13) 0.0014(12)
C11 0.046(2) 0.0297(16) 0.0329(18) 0.0047(13) 0.0057(16) 0.0041(15)
C12 0.030(2) 0.052(2) 0.038(2) 0.0004(15) -0.0002(16) -0.0067(16)
C13 0.054(2) 0.050(2) 0.0277(18) 0.0035(14) 0.0148(17) 0.0119(17)
C2 0.044(2) 0.0270(15) 0.0277(16) -0.0078(12) 0.0166(15) -0.0035(13)
C21 0.052(2) 0.044(2) 0.051(2) -0.0104(16) 0.035(2) -0.0009(17)
C22 0.066(3) 0.0284(17) 0.041(2) -0.0129(14) 0.0240(19) -0.0096(16)
C23 0.068(3) 0.047(2) 0.0258(18) -0.0030(14) 0.0149(18) -0.0094(18)
C3 0.0210(16) 0.0316(15) 0.0309(16) 0.0021(12) 0.0125(14) 0.0036(12)
C31 0.034(2) 0.0326(17) 0.047(2) -0.0011(14) 0.0186(17) 0.0087(14)
C32 0.037(2) 0.050(2) 0.050(2) 0.0115(16) 0.0287(18) 0.0072(16)
C33 0.035(2) 0.050(2) 0.0324(18) 0.0076(15) 0.0072(16) 0.0120(16)
C4 0.0222(16) 0.0247(14) 0.0208(15) 0.0025(11) 0.0058(12) 0.0000(11)
C41 0.0286(19) 0.055(2) 0.0348(19) 0.0186(15) 0.0070(16) -0.0055(15)
C42 0.041(2) 0.0462(19) 0.0338(19) 0.0074(14) 0.0146(17) 0.0155(16)
C43 0.048(2) 0.0422(18) 0.0237(17) -0.0013(13) 0.0042(16) -0.0044(16)
C5 0.0323(18) 0.0324(16) 0.0244(16) -0.0060(12) 0.0139(14) -0.0027(13)
C51 0.047(2) 0.049(2) 0.0262(17) 0.0026(14) 0.0137(16) -0.0016(16)
C52 0.043(2) 0.067(2) 0.043(2) -0.0143(17) 0.0278(19) -0.0060(18)
C53 0.064(3) 0.0314(17) 0.044(2) -0.0115(14) 0.026(2) -0.0011(16)
C6 0.0241(17) 0.0421(18) 0.0355(18) 0.0000(13) 0.0153(15) 0.0072(13)
C61 0.031(2) 0.061(2) 0.049(2) 0.0005(17) 0.0115(18) 0.0142(17)
C62 0.043(2) 0.055(2) 0.049(2) -0.0181(17) 0.0159(19) 0.0148(17)
C63 0.063(3) 0.076(3) 0.083(3) 0.016(2) 0.057(3) 0.010(2)

loop_
_atom_type_symbol
_atom_type_description
_atom_type_scat_dispersion_real
_atom_type_scat_dispersion_imag
_atom_type_scat_source
C C 0.0033 0.0016 'International Tables Vol C Tables 4.2.6.8 and 6.1.1.4'
H H 0.0000 0.0000 'International Tables Vol C Tables 4.2.6.8 and 6.1.1.4'
N N 0.0061 0.0033 'International Tables Vol C Tables 4.2.6.8 and 6.1.1.4'
O O 0.0106 0.0060 'International Tables Vol C Tables 4.2.6.8 and 6.1.1.4'
S S 0.1246 0.1234 'International Tables Vol C Tables 4.2.6.8 and 6.1.1.4'
Se Se -0.0929 2.2259 'International Tables Vol C Tables 4.2.6.8 and 6.1.1.4'

loop_
_geom_angle_atom_site_label_1
_geom_angle_atom_site_label_2
_geom_angle_atom_site_label_3
_geom_angle
_geom_angle_site_symmetry_1
_geom_angle_site_symmetry_3
_geom_angle_publ_flag
N1 Se1 N3 112.69(11) . . ?
N1 Se1 N2 113.92(10) . . ?
N3 Se1 N2 73.41(9) . . ?
N4 Se2 N6 112.76(10) . . ?
N4 Se2 N5 113.84(10) . . ?
N6 Se2 N5 73.18(9) . . ?
O2 S1 O1 114.98(14) . . ?
O2 S1 N2 110.65(13) . . ?
O1 S1 N2 114.17(13) . . ?
O2 S1 N3 110.74(13) . . ?
O1 S1 N3 113.68(13) . . ?
N2 S1 N3 90.05(11) . . ?
O4 S2 O3 115.19(14) . . ?
O4 S2 N6 111.13(13) . . ?
O3 S2 N6 113.52(13) . . ?
O4 S2 N5 110.45(13) . . ?
O3 S2 N5 114.01(13) . . ?
N6 S2 N5 89.89(12) . . ?
C1 N1 Se1 130.99(19) . . ?
C2 N2 S1 123.4(2) . . ?
C2 N2 Se1 119.01(17) . . ?
S1 N2 Se1 97.34(11) . . ?
C3 N3 S1 124.15(19) . . ?
C3 N3 Se1 121.58(17) . . ?
S1 N3 Se1 97.76(11) . . ?
C4 N4 Se2 131.59(18) . . ?
C5 N5 S2 122.48(19) . . ?
C5 N5 Se2 118.83(17) . . ?
S2 N5 Se2 96.95(11) . . ?
C6 N6 S2 125.57(19) . . ?
C6 N6 Se2 122.78(18) . . ?
S2 N6 Se2 98.62(12) . . ?
N1 C1 C11 112.6(2) . . ?
N1 C1 C13 109.9(2) . . ?
C11 C1 C13 111.0(3) . . ?
N1 C1 C12 104.2(2) . . ?
C11 C1 C12 109.5(3) . . ?
C13 C1 C12 109.5(3) . . ?
N2 C2 C21 105.2(2) . . ?
N2 C2 C22 108.1(2) . . ?
C21 C2 C22 110.2(3) . . ?
N2 C2 C23 111.7(2) . . ?
C21 C2 C23 110.8(3) . . ?
C22 C2 C23 110.7(3) . . ?
N3 C3 C31 106.1(2) . . ?
N3 C3 C33 113.2(2) . . ?
C31 C3 C33 109.1(2) . . ?
N3 C3 C32 107.2(2) . . ?
C31 C3 C32 110.5(3) . . ?
C33 C3 C32 110.7(3) . . ?
N4 C4 C41 114.8(2) . . ?
N4 C4 C43 104.9(2) . . ?
C41 C4 C43 109.5(3) . . ?
N4 C4 C42 107.4(2) . . ?
C41 C4 C42 110.1(2) . . ?
C43 C4 C42 109.9(3) . . ?
N5 C5 C52 105.8(2) . . ?
N5 C5 C51 112.6(2) . . ?
C52 C5 C51 110.1(3) . . ?
N5 C5 C53 107.8(2) . . ?
C52 C5 C53 110.0(3) . . ?
C51 C5 C53 110.5(3) . . ?
N6 C6 C63 107.5(3) . . ?
N6 C6 C62 105.9(2) . . ?
C63 C6 C62 110.9(3) . . ?
N6 C6 C61 112.6(3) . . ?
C63 C6 C61 110.5(3) . . ?
C62 C6 C61 109.4(3) . . ?

loop_
_geom_bond_atom_site_label_1
_geom_bond_atom_site_label_2
_geom_bond_distance
_geom_bond_site_symmetry_2
_geom_bond_publ_flag
Se1 N1 1.665(2) . ?
Se1 N3 1.941(2) . ?
Se1 N2 1.958(2) . ?
Se2 N4 1.666(2) . ?
Se2 N6 1.933(2) . ?
Se2 N5 1.961(2) . ?
S1 O2 1.432(2) . ?
S1 O1 1.437(2) . ?
S1 N2 1.644(2) . ?
S1 N3 1.651(2) . ?
S2 O4 1.433(2) . ?
S2 O3 1.437(2) . ?
S2 N6 1.635(2) . ?
S2 N5 1.651(2) . ?
N1 C1 1.484(3) . ?
N2 C2 1.507(4) . ?
N3 C3 1.507(3) . ?
N4 C4 1.483(3) . ?
N5 C5 1.506(4) . ?
N6 C6 1.497(4) . ?
C1 C11 1.517(4) . ?
C1 C13 1.521(4) . ?
C1 C12 1.534(4) . ?
C2 C21 1.522(5) . ?
C2 C22 1.526(4) . ?
C2 C23 1.529(4) . ?
C3 C31 1.525(4) . ?
C3 C33 1.524(4) . ?
C3 C32 1.524(4) . ?
C4 C41 1.515(4) . ?
C4 C43 1.522(4) . ?
C4 C42 1.523(4) . ?
C5 C52 1.520(4) . ?
C5 C51 1.528(4) . ?
C5 C53 1.531(4) . ?
C6 C63 1.521(4) . ?
C6 C62 1.525(4) . ?
C6 C61 1.524(5) . ?

loop_
_geom_torsion_atom_site_label_1
_geom_torsion_atom_site_label_2
_geom_torsion_atom_site_label_3
_geom_torsion_atom_site_label_4
_geom_torsion
_geom_torsion_site_symmetry_1
_geom_torsion_site_symmetry_2
_geom_torsion_site_symmetry_3
_geom_torsion_site_symmetry_4
_geom_torsion_publ_flag
N3 Se1 N1 C1 -36.4(3) . . . . ?
N2 Se1 N1 C1 44.8(3) . . . . ?
O2 S1 N2 C2 -106.0(2) . . . . ?
O1 S1 N2 C2 25.6(3) . . . . ?
N3 S1 N2 C2 141.8(2) . . . . ?
O2 S1 N2 Se1 121.93(12) . . . . ?
O1 S1 N2 Se1 -106.48(13) . . . . ?
N3 S1 N2 Se1 9.67(12) . . . . ?
N1 Se1 N2 C2 108.6(2) . . . . ?
N3 Se1 N2 C2 -143.4(2) . . . . ?
N1 Se1 N2 S1 -116.52(12) . . . . ?
N3 Se1 N2 S1 -8.57(10) . . . . ?
O2 S1 N3 C3 101.1(2) . . . . ?
O1 S1 N3 C3 -30.2(3) . . . . ?
N2 S1 N3 C3 -146.7(2) . . . . ?
O2 S1 N3 Se1 -121.94(13) . . . . ?
O1 S1 N3 Se1 106.82(14) . . . . ?
N2 S1 N3 Se1 -9.76(12) . . . . ?
N1 Se1 N3 C3 -103.5(2) . . . . ?
N2 Se1 N3 C3 147.0(2) . . . . ?
N1 Se1 N3 S1 118.05(12) . . . . ?
N2 Se1 N3 S1 8.54(10) . . . . ?
N6 Se2 N4 C4 43.6(3) . . . . ?
N5 Se2 N4 C4 -37.4(3) . . . . ?
O4 S2 N5 C5 107.3(2) . . . . ?
O3 S2 N5 C5 -24.3(3) . . . . ?
N6 S2 N5 C5 -140.1(2) . . . . ?
O4 S2 N5 Se2 -121.91(12) . . . . ?
O3 S2 N5 Se2 106.52(13) . . . . ?
N6 S2 N5 Se2 -9.33(12) . . . . ?
N4 Se2 N5 C5 -110.6(2) . . . . ?
N6 Se2 N5 C5 141.4(2) . . . . ?
N4 Se2 N5 S2 116.19(12) . . . . ?
N6 Se2 N5 S2 8.23(10) . . . . ?
O4 S2 N6 C6 -97.1(3) . . . . ?
O3 S2 N6 C6 34.6(3) . . . . ?
N5 S2 N6 C6 150.9(2) . . . . ?
O4 S2 N6 Se2 121.46(13) . . . . ?
O3 S2 N6 Se2 -106.79(13) . . . . ?
N5 S2 N6 Se2 9.50(12) . . . . ?
N4 Se2 N6 C6 99.4(2) . . . . ?
N5 Se2 N6 C6 -151.2(2) . . . . ?
N4 Se2 N6 S2 -117.68(12) . . . . ?
N5 Se2 N6 S2 -8.35(10) . . . . ?
Se1 N1 C1 C11 -48.1(4) . . . . ?
Se1 N1 C1 C13 76.2(3) . . . . ?
Se1 N1 C1 C12 -166.7(2) . . . . ?
S1 N2 C2 C21 170.3(2) . . . . ?
Se1 N2 C2 C21 -67.0(3) . . . . ?
S1 N2 C2 C22 52.6(3) . . . . ?
Se1 N2 C2 C22 175.3(2) . . . . ?
S1 N2 C2 C23 -69.4(3) . . . . ?
Se1 N2 C2 C23 53.3(3) . . . . ?
S1 N3 C3 C31 179.4(2) . . . . ?
Se1 N3 C3 C31 51.9(3) . . . . ?
S1 N3 C3 C33 59.8(3) . . . . ?
Se1 N3 C3 C33 -67.7(3) . . . . ?
S1 N3 C3 C32 -62.5(3) . . . . ?
Se1 N3 C3 C32 170.0(2) . . . . ?
Se2 N4 C4 C41 -35.1(4) . . . . ?
Se2 N4 C4 C43 -155.4(2) . . . . ?
Se2 N4 C4 C42 87.8(3) . . . . ?
S2 N5 C5 C52 -171.8(2) . . . . ?
Se2 N5 C5 C52 67.3(3) . . . . ?
S2 N5 C5 C51 67.9(3) . . . . ?
Se2 N5 C5 C51 -53.0(3) . . . . ?
S2 N5 C5 C53 -54.2(3) . . . . ?
Se2 N5 C5 C53 -175.1(2) . . . . ?
S2 N6 C6 C63 59.5(3) . . . . ?
Se2 N6 C6 C63 -167.7(2) . . . . ?
S2 N6 C6 C62 178.1(2) . . . . ?
Se2 N6 C6 C62 -49.1(3) . . . . ?
S2 N6 C6 C61 -62.4(3) . . . . ?
Se2 N6 C6 C61 70.4(3) . . . . ?

loop_
_cod_related_entry_id
_cod_related_entry_database
_cod_related_entry_code
1 ChemSpider 30661120
